data_7210684
loop_
_publ_author_name
'Xia, Bing'
'Chen, Zhenxia'
'Zheng, Qingshu'
'Zheng, Hua'
'Deng, Mingli'
'Ling, Yun'
'Weng, Linhong'
'Zhou, Yaming'

_publ_section_title
;
 A flexible porous metal--azolate framework constructed by
 [Cu3(\m3-OH)(\m2-O)(triazolate)2]+ building blocks: synthesis, reversible
 structural transformation and related magnetic properties
;
_journal_issue 17
_journal_name_full CrystEngComm
_journal_page_first 3484
_journal_paper_doi 10.1039/c3ce00070b
_journal_volume 15
_journal_year 2013
_chemical_formula_moiety 'C9 H22 Cu3 N6 O8, H2 O'
_chemical_formula_sum 'C9 H24 Cu3 N6 O9'
_chemical_formula_weight 550.96
_chemical_name_systematic
;
?
;
_space_group_IT_number 160
_symmetry_cell_setting trigonal
_symmetry_space_group_name_Hall 'R 3 -2"'
_symmetry_space_group_name_H-M 'R 3 m :H'
_atom_sites_solution_hydrogens geom
_atom_sites_solution_primary direct
_atom_sites_solution_secondary difmap
_audit_creation_method SHELXL-97
_cell_angle_alpha 90.00
_cell_angle_beta 90.00
_cell_angle_gamma 120.00
_cell_formula_units_Z 9
_cell_length_a 24.9131(14)
_cell_length_b 24.9131(14)
_cell_length_c 10.8608(12)
_cell_measurement_reflns_used 3047
_cell_measurement_temperature 173(2)
_cell_measurement_theta_max 24.99
_cell_measurement_theta_min 2.66
_cell_volume 5837.8(8)
_computing_cell_refinement 'Bruker SMART'
_computing_data_collection 'Bruker SMART'
_computing_data_reduction 'Bruker SAINT'
_computing_molecular_graphics 'Bruker SHELXTL'
_computing_publication_material 'Bruker SHELXTL'
_computing_structure_refinement 'SHELXL-97 (Sheldrick, 2008)'
_computing_structure_solution 'SHELXS-97 (Sheldrick, 2008)'
_diffrn_ambient_temperature 173(2)
_diffrn_measured_fraction_theta_full 0.998
_diffrn_measured_fraction_theta_max 0.998
_diffrn_measurement_device_type 'CCD area detector'
_diffrn_measurement_method 'phi and omega scans'
_diffrn_radiation_monochromator graphite
_diffrn_radiation_source 'fine-focus sealed tube'
_diffrn_radiation_type MoK\a
_diffrn_radiation_wavelength 0.71073
_diffrn_reflns_av_R_equivalents 0.0444
_diffrn_reflns_av_sigmaI/netI 0.0406
_diffrn_reflns_limit_h_max 30
_diffrn_reflns_limit_h_min -25
_diffrn_reflns_limit_k_max 30
_diffrn_reflns_limit_k_min -30
_diffrn_reflns_limit_l_max 12
_diffrn_reflns_limit_l_min -13
_diffrn_reflns_number 9662
_diffrn_reflns_theta_full 25.50
_diffrn_reflns_theta_max 25.50
_diffrn_reflns_theta_min 2.10
_exptl_absorpt_coefficient_mu 2.477
_exptl_absorpt_correction_T_max 0.7076
_exptl_absorpt_correction_T_min 0.6371
_exptl_absorpt_correction_type multi-scan
_exptl_absorpt_process_details sadabs
_exptl_crystal_colour blue
_exptl_crystal_density_diffrn 1.410
_exptl_crystal_density_method 'not measured'
_exptl_crystal_description block
_exptl_crystal_F_000 2511
_exptl_crystal_size_max 0.20
_exptl_crystal_size_mid 0.15
_exptl_crystal_size_min 0.15
_refine_diff_density_max 1.335
_refine_diff_density_min -1.196
_refine_diff_density_rms 0.179
_refine_ls_abs_structure_details 'Flack H D (1983), Acta Cryst. A39, 876-881'
_refine_ls_abs_structure_Flack 0.03(5)
_refine_ls_extinction_method none
_refine_ls_goodness_of_fit_ref 1.154
_refine_ls_hydrogen_treatment constr
_refine_ls_matrix_type full
_refine_ls_number_parameters 136
_refine_ls_number_reflns 2564
_refine_ls_number_restraints 7
_refine_ls_restrained_S_all 1.155
_refine_ls_R_factor_all 0.0711
_refine_ls_R_factor_gt 0.0658
_refine_ls_shift/su_max 0.001
_refine_ls_shift/su_mean 0.000
_refine_ls_structure_factor_coef Fsqd
_refine_ls_weighting_details 'calc w=1/[\s^2^(Fo^2^)+(0.1111P)^2^+60.0539P] where P=(Fo^2^+2Fc^2^)/3'
_refine_ls_weighting_scheme calc
_refine_ls_wR_factor_gt 0.1866
_refine_ls_wR_factor_ref 0.1902
_reflns_number_gt 2372
_reflns_number_total 2564
_reflns_threshold_expression >2sigma(I)
_cod_data_source_file c3ce00070b.txt
_cod_data_source_block 1
_cod_depositor_comments
;
The following automatic conversions were performed:

'_symmetry_cell_setting' value 'Trigonal' changed to 'trigonal'
according to /home/saulius/struct/CIF-dictionaries/cif_core.dic
dictionary named 'cif_core.dic' version 2.4.2 from 2011-04-26.

Automatic conversion script
Id: cif_fix_values 1891 2012-01-12 08:04:46Z andrius 
;
_cod_original_sg_symbol_H-M R3m
_cod_database_code 7210684

loop_
_symmetry_equiv_pos_as_xyz
'x, y, z'
'-y, x-y, z'
'-x+y, -x, z'
'-y, -x, z'
'-x+y, y, z'
'x, x-y, z'
'x+2/3, y+1/3, z+1/3'
'-y+2/3, x-y+1/3, z+1/3'
'-x+y+2/3, -x+1/3, z+1/3'
'-y+2/3, -x+1/3, z+1/3'
'-x+y+2/3, y+1/3, z+1/3'
'x+2/3, x-y+1/3, z+1/3'
'x+1/3, y+2/3, z+2/3'
'-y+1/3, x-y+2/3, z+2/3'
'-x+y+1/3, -x+2/3, z+2/3'
'-y+1/3, -x+2/3, z+2/3'
'-x+y+1/3, y+2/3, z+2/3'
'x+1/3, x-y+2/3, z+2/3'

loop_
_atom_site_label
_atom_site_type_symbol
_atom_site_fract_x
_atom_site_fract_y
_atom_site_fract_z
_atom_site_U_iso_or_equiv
_atom_site_adp_type
_atom_site_occupancy
_atom_site_symmetry_multiplicity
_atom_site_calc_flag
_atom_site_refinement_flags
O6 O 0.4692(7) 0.3513(8) 1.1057(12) 0.114(5) Uani 1 1 d .
Cu1 Cu 0.53150(4) 0.46850(4) 0.73309(13) 0.0285(4) Uani 1 2 d S
Cu2 Cu 0.45478(5) 0.43069(5) 0.99348(8) 0.0337(3) Uani 1 1 d .
O1 O 0.5375(2) 0.4625(2) 0.9130(8) 0.0265(17) Uani 1 2 d S
H11A H 0.5562 0.4438 0.9220 0.032 Uiso 1 2 d SR
O2 O 0.5048(2) 0.4952(2) 1.1121(9) 0.037(2) Uani 1 2 d S
C1 C 0.4217(5) 0.3414(4) 0.6678(8) 0.032(2) Uani 1 1 d .
C2 C 0.4400(5) 0.3404(5) 0.5412(9) 0.044(3) Uani 1 1 d .
H2A H 0.4762 0.3805 0.5208 0.066 Uiso 1 1 calc R
H2B H 0.4056 0.3324 0.4860 0.066 Uiso 1 1 calc R
H2C H 0.4504 0.3076 0.5315 0.066 Uiso 1 1 calc R
C3 C 0.3754(4) 0.3143(4) 0.8422(9) 0.0318(19) Uani 1 1 d .
C4 C 0.3309(5) 0.2777(5) 0.9449(10) 0.048(3) Uani 1 1 d .
H4A H 0.3421 0.3032 1.0195 0.072 Uiso 1 1 calc R
H4B H 0.3334 0.2403 0.9614 0.072 Uiso 1 1 calc R
H4C H 0.2886 0.2658 0.9203 0.072 Uiso 1 1 calc R
N1 N 0.4513(3) 0.3887(3) 0.7436(7) 0.0296(15) Uani 1 1 d .
N2 N 0.4211(3) 0.3717(4) 0.8579(7) 0.0313(17) Uani 1 1 d .
N3 N 0.3728(4) 0.2930(3) 0.7274(7) 0.0338(17) Uani 1 1 d .
O3 O 0.5822(3) 0.4178(3) 0.6737(11) 0.056(3) Uani 1 2 d S
H3A H 0.6189 0.4430 0.6627 0.085 Uiso 1 1 d R
O4 O 0.5128(3) 0.4872(3) 0.5687(10) 0.045(2) Uani 1 2 d S
O5 O 0.4644(5) 0.5356(5) 0.649(3) 0.198(17) Uani 1 2 d S
C5 C 0.4837(8) 0.5163(8) 0.559(2) 0.102(9) Uani 1 2 d S
H5A H 0.4752 0.5248 0.4784 0.123 Uiso 1 2 calc SR
H6A H 0.4626 0.3208 1.1505 0.153 Uiso 1 1 d R
H6B H 0.5060 0.3673 1.0779 0.153 Uiso 1 1 d R
O7 O 0.4730(3) 0.5270(3) 0.8684(16) 0.072(4) Uani 1 2 d SU
H7A H 0.4396 0.5061 0.8273 0.108 Uiso 1 1 d R
O8 O 0.4428(6) 0.5572(6) 0.220(3) 0.190(14) Uani 1 2 d S
H8A H 0.4041 0.5408 0.2027 0.285 Uiso 1 1 d R

loop_
_atom_site_aniso_label
_atom_site_aniso_U_11
_atom_site_aniso_U_22
_atom_site_aniso_U_33
_atom_site_aniso_U_23
_atom_site_aniso_U_13
_atom_site_aniso_U_12
O6 0.119(10) 0.162(14) 0.074(7) 0.039(9) 0.019(7) 0.079(10)
Cu1 0.0295(6) 0.0295(6) 0.0219(7) -0.0019(3) 0.0019(3) 0.0113(7)
Cu2 0.0239(5) 0.0347(6) 0.0305(6) -0.0125(4) 0.0056(4) 0.0058(4)
O1 0.030(3) 0.030(3) 0.021(4) -0.0030(17) 0.0030(17) 0.016(4)
O2 0.033(4) 0.033(4) 0.043(5) -0.003(2) 0.003(2) 0.016(4)
C1 0.045(5) 0.034(5) 0.025(5) -0.004(4) -0.013(4) 0.027(4)
C2 0.061(7) 0.039(5) 0.020(4) -0.010(4) -0.007(4) 0.015(5)
C3 0.031(5) 0.025(4) 0.036(5) 0.001(4) 0.006(4) 0.011(4)
C4 0.050(6) 0.040(6) 0.042(6) 0.003(5) 0.023(5) 0.014(5)
N1 0.033(4) 0.030(4) 0.023(3) 0.000(3) -0.002(3) 0.013(3)
N2 0.019(3) 0.027(4) 0.036(4) -0.010(3) 0.003(3) 0.003(3)
N3 0.042(4) 0.029(4) 0.025(4) -0.009(3) -0.010(3) 0.014(3)
O3 0.057(5) 0.057(5) 0.066(7) -0.013(3) 0.013(3) 0.036(6)
O4 0.044(4) 0.044(4) 0.041(6) 0.005(3) -0.005(3) 0.016(5)
O5 0.33(4) 0.33(4) 0.11(2) -0.008(6) 0.008(6) 0.31(4)
C5 0.123(15) 0.123(15) 0.048(12) 0.012(8) -0.012(8) 0.051(19)
O7 0.062(5) 0.062(5) 0.103(8) 0.007(3) -0.007(3) 0.039(5)
O8 0.21(2) 0.21(2) 0.19(3) -0.056(11) 0.056(11) 0.14(3)

loop_
_atom_type_symbol
_atom_type_description
_atom_type_scat_dispersion_real
_atom_type_scat_dispersion_imag
_atom_type_scat_source
C C 0.0033 0.0016 'International Tables Vol C Tables 4.2.6.8 and 6.1.1.4'
H H 0.0000 0.0000 'International Tables Vol C Tables 4.2.6.8 and 6.1.1.4'
N N 0.0061 0.0033 'International Tables Vol C Tables 4.2.6.8 and 6.1.1.4'
O O 0.0106 0.0060 'International Tables Vol C Tables 4.2.6.8 and 6.1.1.4'
Cu Cu 0.3201 1.2651 'International Tables Vol C Tables 4.2.6.8 and 6.1.1.4'

loop_
_geom_angle_atom_site_label_1
_geom_angle_atom_site_label_2
_geom_angle_atom_site_label_3
_geom_angle
_geom_angle_site_symmetry_1
_geom_angle_site_symmetry_3
Cu2 O6 H6A 162.0 . .
Cu2 O6 H6B 90.1 . .
H6A O6 H6B 107.9 . .
O4 Cu1 O1 163.2(4) . .
O4 Cu1 N1 92.9(2) . .
O1 Cu1 N1 86.8(2) . .
O4 Cu1 N1 92.9(2) . 4_665
O1 Cu1 N1 86.8(2) . 4_665
N1 Cu1 N1 173.4(4) . 4_665
O4 Cu1 O3 97.9(5) . .
O1 Cu1 O3 98.9(4) . .
N1 Cu1 O3 91.1(2) . .
N1 Cu1 O3 91.1(2) 4_665 .
O2 Cu2 N2 168.1(3) . .
O2 Cu2 N3 95.7(3) . 8
N2 Cu2 N3 96.0(3) . 8
O2 Cu2 O1 81.6(3) . .
N2 Cu2 O1 86.5(3) . .
N3 Cu2 O1 169.4(3) 8 .
O2 Cu2 O6 92.5(5) . .
N2 Cu2 O6 87.1(5) . .
N3 Cu2 O6 100.4(4) 8 .
O1 Cu2 O6 90.0(4) . .
O2 Cu2 Cu2 42.9(2) . 4_665
N2 Cu2 Cu2 126.3(2) . 4_665
N3 Cu2 Cu2 128.4(2) 8 4_665
O1 Cu2 Cu2 44.52(17) . 4_665
O6 Cu2 Cu2 108.9(4) . 4_665
Cu1 O1 Cu2 111.2(3) . 4_665
Cu1 O1 Cu2 111.2(3) . .
Cu2 O1 Cu2 91.0(3) 4_665 .
Cu1 O1 H11A 104.4 . .
Cu2 O1 H11A 119.5 4_665 .
Cu2 O1 H11A 119.5 . .
Cu2 O2 Cu2 94.2(4) . 4_665
N1 C1 N3 110.1(8) . .
N1 C1 C2 124.5(9) . .
N3 C1 C2 125.3(8) . .
C1 C2 H2A 109.5 . .
C1 C2 H2B 109.5 . .
H2A C2 H2B 109.5 . .
C1 C2 H2C 109.5 . .
H2A C2 H2C 109.5 . .
H2B C2 H2C 109.5 . .
N2 C3 N3 113.1(8) . .
N2 C3 C4 122.2(9) . .
N3 C3 C4 124.7(8) . .
C3 C4 H4A 109.5 . .
C3 C4 H4B 109.5 . .
H4A C4 H4B 109.5 . .
C3 C4 H4C 109.5 . .
H4A C4 H4C 109.5 . .
H4B C4 H4C 109.5 . .
C1 N1 N2 107.9(7) . .
C1 N1 Cu1 133.5(7) . .
N2 N1 Cu1 118.0(5) . .
C3 N2 N1 104.8(7) . .
C3 N2 Cu2 136.7(7) . .
N1 N2 Cu2 118.5(5) . .
C3 N3 C1 104.1(7) . .
C3 N3 Cu2 126.9(7) . 15_554
C1 N3 Cu2 128.9(6) . 15_554
Cu1 O3 H3A 109.6 . .
C5 O4 Cu1 119.0(14) . .
O4 C5 O5 126(2) . .
O4 C5 H5A 117.2 . .
O5 C5 H5A 117.2 . .

loop_
_geom_bond_atom_site_label_1
_geom_bond_atom_site_label_2
_geom_bond_distance
_geom_bond_site_symmetry_2
O6 Cu2 2.499(15) .
O6 H6A 0.8466 .
O6 H6B 0.8515 .
Cu1 O4 1.960(10) .
Cu1 O1 1.971(8) .
Cu1 N1 1.997(7) .
Cu1 N1 1.997(7) 4_665
Cu1 O3 2.279(10) .
Cu2 O2 1.948(7) .
Cu2 N2 1.949(7) .
Cu2 N3 1.981(7) 8
Cu2 O1 2.001(6) .
Cu2 Cu2 2.853(2) 4_665
O1 Cu2 2.001(6) 4_665
O1 H11A 0.8119 .
O2 Cu2 1.948(7) 4_665
C1 N1 1.319(11) .
C1 N3 1.374(13) .
C1 C2 1.452(13) .
C2 H2A 0.9800 .
C2 H2B 0.9800 .
C2 H2C 0.9800 .
C3 N2 1.319(12) .
C3 N3 1.344(12) .
C3 C4 1.514(13) .
C4 H4A 0.9800 .
C4 H4B 0.9800 .
C4 H4C 0.9800 .
N1 N2 1.402(11) .
N3 Cu2 1.981(7) 15_554
O3 H3A 0.8196 .
O4 C5 1.26(3) .
O5 C5 1.28(4) .
C5 H5A 0.9500 .
O7 H7A 0.8543 .
O8 H8A 0.8595 .
